data_4077607
loop_
_publ_author_name
'Klosin, Jerzy'
'Roof, Gordon R.'
'Chen, Eugene Y.-X.'
'Abboud, Khalil A.'

_publ_section_title
;
 Ligand Exchange and Alkyl Abstraction Involving (Perfluoroaryl)boranes
 and -alanes with Aluminum and Gallium Alkyls
;
_journal_issue 23
_journal_name_full Organometallics
_journal_page_first 4684
_journal_paper_doi 10.1021/om000573k
_journal_volume 19
_journal_year 2000
_chemical_formula_sum 'C27 H25 B F15 Ga N2'
_chemical_formula_weight 743.02
_chemical_name_systematic
;
  ?
;
_space_group_IT_number 2
_symmetry_cell_setting triclinic
_symmetry_space_group_name_Hall '-P 1'
_symmetry_space_group_name_H-M 'P -1'
_atom_sites_solution_hydrogens geom
_atom_sites_solution_primary direct
_atom_sites_solution_secondary difmap
_audit_creation_method SHELXL-97
_cell_angle_alpha 85.155(1)
_cell_angle_beta 87.556(1)
_cell_angle_gamma 72.055(1)
_cell_formula_units_Z 2
_cell_length_a 9.7495(6)
_cell_length_b 10.9672(7)
_cell_length_c 14.6076(9)
_cell_measurement_temperature 173(2)
_cell_volume 1480.39(16)
_computing_cell_refinement 'Bruker SMART'
_computing_data_collection 'Bruker SMART'
_computing_data_reduction 'Bruker SHELXTL'
_computing_molecular_graphics 'Bruker SHELXTL'
_computing_publication_material 'Bruker SHELXTL'
_computing_structure_refinement 'SHELXL-97 (Sheldrick, 1997)'
_computing_structure_solution 'SHELXS-97 (Sheldrick, 1990)'
_diffrn_ambient_temperature 173(2)
_diffrn_measured_fraction_theta_full 0.964
_diffrn_measured_fraction_theta_max 0.964
_diffrn_measurement_device_type 'CCD area detector'
_diffrn_measurement_method 'phi and omega scans'
_diffrn_radiation_monochromator graphite
_diffrn_radiation_source 'normal-focus sealed tube'
_diffrn_radiation_type MoK\a
_diffrn_radiation_wavelength 0.71073
_diffrn_reflns_av_R_equivalents 0.0415
_diffrn_reflns_av_sigmaI/netI 0.0483
_diffrn_reflns_limit_h_max 12
_diffrn_reflns_limit_h_min -10
_diffrn_reflns_limit_k_max 14
_diffrn_reflns_limit_k_min -14
_diffrn_reflns_limit_l_max 18
_diffrn_reflns_limit_l_min -17
_diffrn_reflns_number 10007
_diffrn_reflns_theta_full 27.50
_diffrn_reflns_theta_max 27.50
_diffrn_reflns_theta_min 2.20
_exptl_absorpt_coefficient_mu 1.046
_exptl_absorpt_correction_T_max 0.9383
_exptl_absorpt_correction_T_min 0.7839
_exptl_absorpt_correction_type integration
_exptl_crystal_colour Colorless
_exptl_crystal_density_diffrn 1.667
_exptl_crystal_density_method 'not measured'
_exptl_crystal_description Plates
_exptl_crystal_F_000 744
_exptl_crystal_size_max 0.06
_exptl_crystal_size_mid 0.19
_exptl_crystal_size_min 0.34
_refine_diff_density_max 0.557
_refine_diff_density_min -0.395
_refine_diff_density_rms 0.064
_refine_ls_extinction_coef 0.0017(11)
_refine_ls_extinction_expression Fc^*^=kFc[1+0.001xFc^2^\l^3^/sin(2\q)]^-1/4^
_refine_ls_extinction_method SHELXL
_refine_ls_goodness_of_fit_ref 1.039
_refine_ls_hydrogen_treatment mixed
_refine_ls_matrix_type full
_refine_ls_number_parameters 428
_refine_ls_number_reflns 6560
_refine_ls_number_restraints 0
_refine_ls_restrained_S_all 1.039
_refine_ls_R_factor_all 0.0520
_refine_ls_R_factor_gt 0.0394
_refine_ls_shift/su_max 0.001
_refine_ls_shift/su_mean 0.000
_refine_ls_structure_factor_coef Fsqd
_refine_ls_weighting_details 'calc w=1/[\s^2^(Fo^2^)+(0.0652P)^2^+0.0000P] where P=(Fo^2^+2Fc^2^)/3'
_refine_ls_weighting_scheme calc
_refine_ls_wR_factor_gt 0.1040
_refine_ls_wR_factor_ref 0.1095
_reflns_number_gt 5202
_reflns_number_total 6560
_reflns_threshold_expression >2sigma(I)
_cod_data_source_file om000573k.cif
_cod_data_source_block 10
_cod_depositor_comments
;
The following automatic conversions were performed:

'_symmetry_cell_setting' value 'Triclinic' changed to 'triclinic'
according to /home/saulius/struct/CIF-dictionaries/cif_core.dic
dictionary named 'cif_core.dic' version 2.4.2 from 2011-04-26.

Automatic conversion script
Id: cif_fix_values 1715 2011-07-08 13:25:40Z adriana 
;
_cod_original_cell_volume 1480.4(2)
_cod_original_sg_symbol_H-M P-1
_cod_database_code 4077607

loop_
_symmetry_equiv_pos_as_xyz
'x, y, z'
'-x, -y, -z'

loop_
_atom_site_label
_atom_site_type_symbol
_atom_site_fract_x
_atom_site_fract_y
_atom_site_fract_z
_atom_site_U_iso_or_equiv
_atom_site_adp_type
_atom_site_occupancy
_atom_site_symmetry_multiplicity
_atom_site_calc_flag
_atom_site_refinement_flags
Ga Ga 0.73527(3) 0.67908(2) 0.732107(18) 0.03474(10) Uani 1 1 d .
N1 N 0.8156(2) 0.7851(2) 0.62811(14) 0.0392(5) Uani 1 1 d .
N2 N 0.8773(2) 0.7220(2) 0.81777(14) 0.0436(5) Uani 1 1 d .
C1 C 0.8177(3) 0.4967(2) 0.7105(2) 0.0526(7) Uani 1 1 d .
H1A H 0.7822 0.4448 0.7580 0.079 Uiso 1 1 calc R
H1B H 0.9231 0.4723 0.7128 0.079 Uiso 1 1 calc R
H1C H 0.7892 0.4818 0.6500 0.079 Uiso 1 1 calc R
C2 C 0.5398(3) 0.7799(3) 0.7640(2) 0.0489(6) Uani 1 1 d .
H2A H 0.5006 0.7320 0.8124 0.073 Uiso 1 1 calc R
H2B H 0.4793 0.7970 0.7096 0.073 Uiso 1 1 calc R
H2C H 0.5410 0.8615 0.7860 0.073 Uiso 1 1 calc R
C3 C 0.9053(3) 0.8476(3) 0.67480(18) 0.0439(6) Uani 1 1 d .
H3A H 0.8433 0.9287 0.6987 0.053 Uiso 1 1 calc R
H3B H 0.9758 0.8687 0.6304 0.053 Uiso 1 1 calc R
C4 C 0.9831(3) 0.7596(3) 0.75197(19) 0.0443(6) Uani 1 1 d .
H4A H 1.0396 0.8029 0.7848 0.053 Uiso 1 1 calc R
H4B H 1.0509 0.6817 0.7275 0.053 Uiso 1 1 calc R
C5 C 0.9536(3) 0.6084(3) 0.8791(2) 0.0529(7) Uani 1 1 d .
H5A H 1.0193 0.6317 0.9183 0.079 Uiso 1 1 calc R
H5B H 1.0089 0.5388 0.8419 0.079 Uiso 1 1 calc R
H5C H 0.8830 0.5797 0.9176 0.079 Uiso 1 1 calc R
C6 C 0.8050(3) 0.8298(3) 0.8754(2) 0.0547(7) Uani 1 1 d .
H6A H 0.8763 0.8458 0.9141 0.082 Uiso 1 1 calc R
H6B H 0.7308 0.8073 0.9144 0.082 Uiso 1 1 calc R
H6C H 0.7601 0.9073 0.8356 0.082 Uiso 1 1 calc R
C7 C 0.9051(3) 0.6992(3) 0.5599(2) 0.0582(8) Uani 1 1 d .
H7A H 0.9412 0.7505 0.5123 0.087 Uiso 1 1 calc R
H7B H 0.8462 0.6550 0.5316 0.087 Uiso 1 1 calc R
H7C H 0.9866 0.6356 0.5909 0.087 Uiso 1 1 calc R
C8 C 0.6975(3) 0.8859(3) 0.5779(2) 0.0608(8) Uani 1 1 d .
H8A H 0.7395 0.9328 0.5303 0.091 Uiso 1 1 calc R
H8B H 0.6401 0.9459 0.6213 0.091 Uiso 1 1 calc R
H8C H 0.6355 0.8451 0.5493 0.091 Uiso 1 1 calc R
B B 0.4134(3) 1.3264(2) 0.76214(16) 0.0286(5) Uani 1 1 d .
C9 C 0.3126(3) 1.4767(2) 0.75524(17) 0.0364(5) Uani 1 1 d .
H9A H 0.231(3) 1.489(2) 0.7187(18) 0.035(6) Uiso 1 1 d .
H9B H 0.286(3) 1.503(3) 0.8148(19) 0.038(7) Uiso 1 1 d .
H9C H 0.363(3) 1.529(2) 0.7256(17) 0.031(6) Uiso 1 1 d .
C10 C 0.3021(2) 1.2371(2) 0.77185(15) 0.0308(4) Uani 1 1 d .
C11 C 0.2921(2) 1.1463(2) 0.71410(16) 0.0343(5) Uani 1 1 d .
C12 C 0.1921(3) 1.0791(2) 0.72513(18) 0.0415(5) Uani 1 1 d .
C13 C 0.0946(3) 1.1019(3) 0.79679(19) 0.0430(6) Uani 1 1 d .
C14 C 0.0984(2) 1.1911(2) 0.85643(17) 0.0395(5) Uani 1 1 d .
C15 C 0.2008(2) 1.2540(2) 0.84333(15) 0.0342(5) Uani 1 1 d .
C16 C 0.5162(2) 1.2936(2) 0.85439(14) 0.0295(4) Uani 1 1 d .
C17 C 0.5594(2) 1.1748(2) 0.90327(16) 0.0342(5) Uani 1 1 d .
C18 C 0.6455(3) 1.1455(3) 0.97962(17) 0.0429(6) Uani 1 1 d .
C19 C 0.6940(3) 1.2394(3) 1.01162(17) 0.0459(6) Uani 1 1 d .
C20 C 0.6566(3) 1.3576(3) 0.96578(19) 0.0457(6) Uani 1 1 d .
C21 C 0.5695(2) 1.3829(2) 0.89030(16) 0.0362(5) Uani 1 1 d .
C22 C 0.5153(2) 1.2991(2) 0.66740(14) 0.0302(4) Uani 1 1 d .
C23 C 0.6623(3) 1.2349(2) 0.66277(16) 0.0354(5) Uani 1 1 d .
C24 C 0.7440(3) 1.2208(2) 0.58200(18) 0.0408(5) Uani 1 1 d .
C25 C 0.6817(3) 1.2706(2) 0.50030(16) 0.0403(5) Uani 1 1 d .
C26 C 0.5355(3) 1.3336(2) 0.49945(16) 0.0403(5) Uani 1 1 d .
C27 C 0.4584(2) 1.3457(2) 0.58133(16) 0.0357(5) Uani 1 1 d .
F1 F 0.38558(16) 1.11361(14) 0.64238(10) 0.0460(4) Uani 1 1 d .
F2 F 0.19090(18) 0.99148(16) 0.66578(13) 0.0577(4) Uani 1 1 d .
F3 F -0.00065(17) 1.03528(17) 0.80997(13) 0.0619(5) Uani 1 1 d .
F4 F 0.00438(17) 1.21400(18) 0.92791(11) 0.0571(4) Uani 1 1 d .
F5 F 0.20055(15) 1.33696(14) 0.90776(9) 0.0430(3) Uani 1 1 d .
F6 F 0.52370(17) 1.07488(13) 0.87346(12) 0.0510(4) Uani 1 1 d .
F7 F 0.68427(19) 1.02679(18) 1.02236(12) 0.0647(5) Uani 1 1 d .
F8 F 0.77991(18) 1.2117(2) 1.08535(11) 0.0673(5) Uani 1 1 d .
F9 F 0.70619(19) 1.45008(19) 0.99482(14) 0.0674(5) Uani 1 1 d .
F10 F 0.54109(18) 1.50381(14) 0.84921(13) 0.0557(4) Uani 1 1 d .
F11 F 0.73634(15) 1.17791(15) 0.73903(10) 0.0512(4) Uani 1 1 d .
F12 F 0.88674(17) 1.15616(17) 0.58502(12) 0.0595(4) Uani 1 1 d .
F13 F 0.75882(18) 1.25814(17) 0.42132(11) 0.0573(4) Uani 1 1 d .
F14 F 0.46879(18) 1.38177(18) 0.41957(10) 0.0568(4) Uani 1 1 d .
F15 F 0.31440(15) 1.40545(17) 0.57286(10) 0.0503(4) Uani 1 1 d .

loop_
_atom_site_aniso_label
_atom_site_aniso_U_11
_atom_site_aniso_U_22
_atom_site_aniso_U_33
_atom_site_aniso_U_23
_atom_site_aniso_U_13
_atom_site_aniso_U_12
Ga 0.03051(15) 0.03125(15) 0.04000(16) -0.00250(10) 0.00180(10) -0.00623(10)
N1 0.0389(11) 0.0456(11) 0.0383(11) -0.0055(9) 0.0003(8) -0.0200(9)
N2 0.0456(12) 0.0406(11) 0.0376(11) -0.0020(9) -0.0075(9) -0.0025(9)
C1 0.0458(15) 0.0350(13) 0.075(2) -0.0076(13) 0.0023(13) -0.0089(11)
C2 0.0383(14) 0.0419(14) 0.0627(17) -0.0067(12) 0.0091(12) -0.0072(11)
C3 0.0416(14) 0.0465(14) 0.0478(15) -0.0079(11) -0.0022(11) -0.0183(11)
C4 0.0350(13) 0.0458(14) 0.0543(15) -0.0088(12) -0.0035(11) -0.0140(11)
C5 0.0473(16) 0.0549(16) 0.0465(15) 0.0083(12) -0.0109(12) -0.0029(13)
C6 0.0557(17) 0.0565(17) 0.0461(16) -0.0151(13) -0.0074(12) -0.0048(13)
C7 0.067(2) 0.076(2) 0.0457(16) -0.0239(15) 0.0198(14) -0.0407(17)
C8 0.0581(18) 0.069(2) 0.0576(18) 0.0202(15) -0.0172(14) -0.0274(16)
B 0.0271(11) 0.0296(11) 0.0279(11) -0.0032(9) 0.0005(9) -0.0068(9)
C9 0.0391(13) 0.0314(11) 0.0336(12) -0.0032(9) 0.0007(10) -0.0035(10)
C10 0.0263(10) 0.0301(10) 0.0332(11) 0.0006(8) -0.0039(8) -0.0048(8)
C11 0.0327(11) 0.0329(11) 0.0365(12) -0.0011(9) -0.0036(9) -0.0087(9)
C12 0.0394(13) 0.0369(12) 0.0506(15) -0.0013(10) -0.0155(11) -0.0137(10)
C13 0.0304(12) 0.0461(14) 0.0549(15) 0.0122(11) -0.0144(10) -0.0176(10)
C14 0.0281(11) 0.0494(14) 0.0386(13) 0.0104(10) -0.0046(9) -0.0116(10)
C15 0.0294(11) 0.0378(12) 0.0328(11) 0.0017(9) -0.0048(8) -0.0069(9)
C16 0.0258(10) 0.0334(11) 0.0297(10) -0.0057(8) 0.0029(8) -0.0089(8)
C17 0.0304(11) 0.0385(12) 0.0345(12) -0.0037(9) -0.0024(9) -0.0111(9)
C18 0.0319(12) 0.0550(15) 0.0370(13) 0.0045(11) -0.0031(9) -0.0081(11)
C19 0.0295(12) 0.0761(19) 0.0321(12) -0.0133(12) -0.0038(9) -0.0134(12)
C20 0.0315(12) 0.0627(17) 0.0512(15) -0.0267(13) 0.0029(11) -0.0214(12)
C21 0.0319(11) 0.0379(12) 0.0410(13) -0.0085(10) 0.0058(9) -0.0133(9)
C22 0.0326(11) 0.0303(10) 0.0292(11) -0.0040(8) 0.0022(8) -0.0117(9)
C23 0.0377(12) 0.0316(11) 0.0343(12) 0.0013(9) 0.0009(9) -0.0081(9)
C24 0.0327(12) 0.0385(12) 0.0481(14) -0.0048(10) 0.0094(10) -0.0073(10)
C25 0.0482(14) 0.0412(13) 0.0342(12) -0.0094(10) 0.0131(10) -0.0176(11)
C26 0.0470(14) 0.0459(13) 0.0305(12) -0.0042(10) -0.0017(10) -0.0174(11)
C27 0.0314(11) 0.0415(12) 0.0354(12) -0.0071(10) -0.0017(9) -0.0115(10)
F1 0.0477(8) 0.0464(8) 0.0477(8) -0.0198(7) 0.0077(6) -0.0168(7)
F2 0.0572(10) 0.0513(9) 0.0746(11) -0.0159(8) -0.0111(8) -0.0269(8)
F3 0.0432(9) 0.0663(11) 0.0854(13) 0.0162(9) -0.0165(8) -0.0340(8)
F4 0.0385(8) 0.0839(12) 0.0506(9) 0.0027(8) 0.0096(7) -0.0246(8)
F5 0.0426(8) 0.0530(8) 0.0344(7) -0.0096(6) 0.0080(6) -0.0159(7)
F6 0.0523(9) 0.0307(7) 0.0712(10) 0.0066(7) -0.0266(7) -0.0136(6)
F7 0.0583(10) 0.0687(11) 0.0598(10) 0.0260(9) -0.0229(8) -0.0143(9)
F8 0.0437(9) 0.1145(16) 0.0424(9) -0.0151(9) -0.0156(7) -0.0177(10)
F9 0.0524(10) 0.0791(12) 0.0847(13) -0.0385(10) -0.0073(9) -0.0315(9)
F10 0.0536(9) 0.0380(8) 0.0824(12) -0.0038(8) -0.0044(8) -0.0238(7)
F11 0.0357(8) 0.0605(10) 0.0407(8) 0.0078(7) 0.0020(6) 0.0066(7)
F12 0.0366(8) 0.0689(11) 0.0594(10) 0.0017(8) 0.0175(7) -0.0005(7)
F13 0.0585(10) 0.0707(11) 0.0398(8) -0.0089(8) 0.0213(7) -0.0175(8)
F14 0.0606(10) 0.0797(12) 0.0287(7) -0.0036(7) -0.0050(7) -0.0191(9)
F15 0.0346(8) 0.0760(11) 0.0357(8) -0.0078(7) -0.0074(6) -0.0084(7)

loop_
_atom_type_symbol
_atom_type_description
_atom_type_scat_dispersion_real
_atom_type_scat_dispersion_imag
_atom_type_scat_source
C C 0.0033 0.0016 'International Tables Vol C Tables 4.2.6.8 and 6.1.1.4'
H H 0.0000 0.0000 'International Tables Vol C Tables 4.2.6.8 and 6.1.1.4'
B B 0.0013 0.0007 'International Tables Vol C Tables 4.2.6.8 and 6.1.1.4'
N N 0.0061 0.0033 'International Tables Vol C Tables 4.2.6.8 and 6.1.1.4'
F F 0.0171 0.0103 'International Tables Vol C Tables 4.2.6.8 and 6.1.1.4'
Ga Ga 0.2307 1.6083 'International Tables Vol C Tables 4.2.6.8 and 6.1.1.4'

loop_
_geom_angle_atom_site_label_1
_geom_angle_atom_site_label_2
_geom_angle_atom_site_label_3
_geom_angle
C2 Ga C1 131.15(12)
C2 Ga N2 108.37(10)
C1 Ga N2 106.48(11)
C2 Ga N1 108.31(10)
C1 Ga N1 107.61(11)
N2 Ga N1 85.37(8)
C3 N1 C7 110.0(2)
C3 N1 C8 109.3(2)
C7 N1 C8 108.2(2)
C3 N1 Ga 106.18(15)
C7 N1 Ga 110.92(16)
C8 N1 Ga 112.19(16)
C6 N2 C5 108.5(2)
C6 N2 C4 110.0(2)
C5 N2 C4 110.1(2)
C6 N2 Ga 112.89(17)
C5 N2 Ga 111.52(18)
C4 N2 Ga 103.78(15)
Ga C1 H1A 109.5
Ga C1 H1B 109.5
H1A C1 H1B 109.5
Ga C1 H1C 109.5
H1A C1 H1C 109.5
H1B C1 H1C 109.5
Ga C2 H2A 109.5
Ga C2 H2B 109.5
H2A C2 H2B 109.5
Ga C2 H2C 109.5
H2A C2 H2C 109.5
H2B C2 H2C 109.5
N1 C3 C4 109.7(2)
N1 C3 H3A 109.7
C4 C3 H3A 109.7
N1 C3 H3B 109.7
C4 C3 H3B 109.7
H3A C3 H3B 108.2
C3 C4 N2 110.2(2)
C3 C4 H4A 109.6
N2 C4 H4A 109.6
C3 C4 H4B 109.6
N2 C4 H4B 109.6
H4A C4 H4B 108.1
N2 C5 H5A 109.5
N2 C5 H5B 109.5
H5A C5 H5B 109.5
N2 C5 H5C 109.5
H5A C5 H5C 109.5
H5B C5 H5C 109.5
N2 C6 H6A 109.5
N2 C6 H6B 109.5
H6A C6 H6B 109.5
N2 C6 H6C 109.5
H6A C6 H6C 109.5
H6B C6 H6C 109.5
N1 C7 H7A 109.5
N1 C7 H7B 109.5
H7A C7 H7B 109.5
N1 C7 H7C 109.5
H7A C7 H7C 109.5
H7B C7 H7C 109.5
N1 C8 H8A 109.5
N1 C8 H8B 109.5
H8A C8 H8B 109.5
N1 C8 H8C 109.5
H8A C8 H8C 109.5
H8B C8 H8C 109.5
C9 B C16 110.82(18)
C9 B C22 108.70(18)
C16 B C22 110.34(17)
C9 B C10 106.85(18)
C16 B C10 108.92(17)
C22 B C10 111.17(17)
B C9 H9A 111.1(15)
B C9 H9B 109.5(16)
H9A C9 H9B 111(2)
B C9 H9C 110.3(15)
H9A C9 H9C 105(2)
H9B C9 H9C 109(2)
C11 C10 C15 112.6(2)
C11 C10 B 127.96(19)
C15 C10 B 119.43(19)
F1 C11 C10 121.0(2)
F1 C11 C12 114.6(2)
C10 C11 C12 124.4(2)
F2 C12 C13 120.0(2)
F2 C12 C11 120.4(2)
C13 C12 C11 119.6(2)
F3 C13 C12 120.4(2)
F3 C13 C14 120.6(2)
C12 C13 C14 118.9(2)
F4 C14 C13 119.8(2)
F4 C14 C15 120.8(2)
C13 C14 C15 119.3(2)
F5 C15 C14 115.4(2)
F5 C15 C10 119.4(2)
C14 C15 C10 125.2(2)
C17 C16 C21 112.5(2)
C17 C16 B 124.11(19)
C21 C16 B 123.3(2)
F6 C17 C18 115.2(2)
F6 C17 C16 119.7(2)
C18 C17 C16 124.9(2)
F7 C18 C19 119.6(2)
F7 C18 C17 121.1(2)
C19 C18 C17 119.3(2)
F8 C19 C20 121.5(3)
F8 C19 C18 119.9(3)
C20 C19 C18 118.5(2)
F9 C20 C19 119.4(2)
F9 C20 C21 120.4(3)
C19 C20 C21 120.3(2)
F10 C21 C20 115.0(2)
F10 C21 C16 120.5(2)
C20 C21 C16 124.5(2)
C27 C22 C23 112.15(19)
C27 C22 B 121.22(19)
C23 C22 B 126.6(2)
F11 C23 C24 114.6(2)
F11 C23 C22 121.10(19)
C24 C23 C22 124.3(2)
F12 C24 C25 119.9(2)
F12 C24 C23 119.6(2)
C25 C24 C23 120.5(2)
F13 C25 C24 121.5(2)
F13 C25 C26 120.1(2)
C24 C25 C26 118.4(2)
F14 C26 C27 120.5(2)
F14 C26 C25 120.4(2)
C27 C26 C25 119.2(2)
F15 C27 C26 114.6(2)
F15 C27 C22 119.86(19)
C26 C27 C22 125.5(2)

loop_
_geom_bond_atom_site_label_1
_geom_bond_atom_site_label_2
_geom_bond_distance
Ga C2 1.946(2)
Ga C1 1.960(3)
Ga N2 2.087(2)
Ga N1 2.105(2)
N1 C3 1.484(3)
N1 C7 1.490(3)
N1 C8 1.495(4)
N2 C6 1.485(3)
N2 C5 1.486(3)
N2 C4 1.506(3)
C1 H1A 0.9800
C1 H1B 0.9800
C1 H1C 0.9800
C2 H2A 0.9800
C2 H2B 0.9800
C2 H2C 0.9800
C3 C4 1.488(4)
C3 H3A 0.9900
C3 H3B 0.9900
C4 H4A 0.9900
C4 H4B 0.9900
C5 H5A 0.9800
C5 H5B 0.9800
C5 H5C 0.9800
C6 H6A 0.9800
C6 H6B 0.9800
C6 H6C 0.9800
C7 H7A 0.9800
C7 H7B 0.9800
C7 H7C 0.9800
C8 H8A 0.9800
C8 H8B 0.9800
C8 H8C 0.9800
B C9 1.636(3)
B C16 1.661(3)
B C22 1.661(3)
B C10 1.665(3)
C9 H9A 0.95(3)
C9 H9B 0.94(3)
C9 H9C 0.93(3)
C10 C11 1.387(3)
C10 C15 1.391(3)
C11 F1 1.355(3)
C11 C12 1.389(3)
C12 F2 1.350(3)
C12 C13 1.370(4)
C13 F3 1.346(3)
C13 C14 1.373(4)
C14 F4 1.347(3)
C14 C15 1.376(3)
C15 F5 1.363(3)
C16 C17 1.384(3)
C16 C21 1.389(3)
C17 F6 1.357(3)
C17 C18 1.380(3)
C18 F7 1.345(3)
C18 C19 1.380(4)
C19 F8 1.349(3)
C19 C20 1.358(4)
C20 F9 1.355(3)
C20 C21 1.377(4)
C21 F10 1.360(3)
C22 C27 1.388(3)
C22 C23 1.390(3)
C23 F11 1.351(3)
C23 C24 1.388(3)
C24 F12 1.354(3)
C24 C25 1.356(4)
C25 F13 1.343(3)
C25 C26 1.380(4)
C26 F14 1.346(3)
C26 C27 1.379(3)
C27 F15 1.360(3)

loop_
_geom_torsion_atom_site_label_1
_geom_torsion_atom_site_label_2
_geom_torsion_atom_site_label_3
_geom_torsion_atom_site_label_4
_geom_torsion
C2 Ga N1 C3 98.55(18)
C1 Ga N1 C3 -115.11(17)
N2 Ga N1 C3 -9.28(16)
C2 Ga N1 C7 -141.98(19)
C1 Ga N1 C7 4.4(2)
N2 Ga N1 C7 110.19(19)
C2 Ga N1 C8 -20.8(2)
C1 Ga N1 C8 125.5(2)
N2 Ga N1 C8 -128.63(19)
C2 Ga N2 C6 -7.4(2)
C1 Ga N2 C6 -152.6(2)
N1 Ga N2 C6 100.40(19)
C2 Ga N2 C5 115.11(19)
C1 Ga N2 C5 -30.1(2)
N1 Ga N2 C5 -137.12(18)
C2 Ga N2 C4 -126.42(16)
C1 Ga N2 C4 88.36(17)
N1 Ga N2 C4 -18.65(15)
C7 N1 C3 C4 -83.4(3)
C8 N1 C3 C4 157.9(2)
Ga N1 C3 C4 36.6(2)
N1 C3 C4 N2 -56.8(3)
C6 N2 C4 C3 -76.2(3)
C5 N2 C4 C3 164.3(2)
Ga N2 C4 C3 44.8(2)
C9 B C10 C11 120.9(2)
C16 B C10 C11 -119.4(2)
C22 B C10 C11 2.4(3)
C9 B C10 C15 -56.7(3)
C16 B C10 C15 63.0(2)
C22 B C10 C15 -175.17(19)
C15 C10 C11 F1 -177.6(2)
B C10 C11 F1 4.7(4)
C15 C10 C11 C12 0.3(3)
B C10 C11 C12 -177.4(2)
F1 C11 C12 F2 -1.5(3)
C10 C11 C12 F2 -179.5(2)
F1 C11 C12 C13 178.4(2)
C10 C11 C12 C13 0.4(4)
F2 C12 C13 F3 1.7(4)
C11 C12 C13 F3 -178.2(2)
F2 C12 C13 C14 179.7(2)
C11 C12 C13 C14 -0.2(4)
F3 C13 C14 F4 -1.2(3)
C12 C13 C14 F4 -179.3(2)
F3 C13 C14 C15 177.4(2)
C12 C13 C14 C15 -0.7(4)
F4 C14 C15 F5 1.1(3)
C13 C14 C15 F5 -177.5(2)
F4 C14 C15 C10 -179.9(2)
C13 C14 C15 C10 1.5(4)
C11 C10 C15 F5 177.68(19)
B C10 C15 F5 -4.4(3)
C11 C10 C15 C14 -1.3(3)
B C10 C15 C14 176.7(2)
C9 B C16 C17 148.6(2)
C22 B C16 C17 -90.9(2)
C10 B C16 C17 31.4(3)
C9 B C16 C21 -32.2(3)
C22 B C16 C21 88.3(2)
C10 B C16 C21 -149.42(19)
C21 C16 C17 F6 -175.88(19)
B C16 C17 F6 3.4(3)
C21 C16 C17 C18 0.2(3)
B C16 C17 C18 179.5(2)
F6 C17 C18 F7 -2.8(3)
C16 C17 C18 F7 -179.0(2)
F6 C17 C18 C19 176.3(2)
C16 C17 C18 C19 0.0(4)
F7 C18 C19 F8 0.0(4)
C17 C18 C19 F8 -179.0(2)
F7 C18 C19 C20 178.2(2)
C17 C18 C19 C20 -0.9(4)
F8 C19 C20 F9 -0.2(4)
C18 C19 C20 F9 -178.4(2)
F8 C19 C20 C21 179.5(2)
C18 C19 C20 C21 1.4(4)
F9 C20 C21 F10 0.7(3)
C19 C20 C21 F10 -179.1(2)
F9 C20 C21 C16 178.6(2)
C19 C20 C21 C16 -1.2(4)
C17 C16 C21 F10 178.1(2)
B C16 C21 F10 -1.2(3)
C17 C16 C21 C20 0.3(3)
B C16 C21 C20 -179.0(2)
C9 B C22 C27 -43.7(3)
C16 B C22 C27 -165.37(19)
C10 B C22 C27 73.7(3)
C9 B C22 C23 133.6(2)
C16 B C22 C23 11.9(3)
C10 B C22 C23 -109.0(2)
C27 C22 C23 F11 -177.2(2)
B C22 C23 F11 5.3(3)
C27 C22 C23 C24 1.2(3)
B C22 C23 C24 -176.3(2)
F11 C23 C24 F12 -1.4(3)
C22 C23 C24 F12 -179.9(2)
F11 C23 C24 C25 178.2(2)
C22 C23 C24 C25 -0.3(4)
F12 C24 C25 F13 -0.5(4)
C23 C24 C25 F13 179.9(2)
F12 C24 C25 C26 178.7(2)
C23 C24 C25 C26 -0.9(4)
F13 C25 C26 F14 0.7(4)
C24 C25 C26 F14 -178.4(2)
F13 C25 C26 C27 -179.8(2)
C24 C25 C26 C27 1.0(4)
F14 C26 C27 F15 1.6(3)
C25 C26 C27 F15 -177.9(2)
F14 C26 C27 C22 179.5(2)
C25 C26 C27 C22 0.0(4)
C23 C22 C27 F15 176.7(2)
B C22 C27 F15 -5.6(3)
C23 C22 C27 C26 -1.1(3)
B C22 C27 C26 176.6(2)
